data_7707295
loop_
_publ_author_name
'Liu, Rui'
'Gao, Fangfang'
'Liu, Jingjing'
'Wei, Jing'
'Hou, Lei'
'Xie, Gang'
'Chen, Sanping'
'Zeng, Fanlong'
'Li, Anyang'
'Wang, Wenyuan'

_publ_section_title
;
 Anionic oxoborane and thioxoborane molecules supported by a
 1,2-bis(imino)acenaphthene ligand.
;
_journal_issue 20
_journal_name_full 'Dalton transactions (Cambridge, England : 2003)'
_journal_page_first 6797
_journal_page_last 6801
_journal_paper_doi 10.1039/d1dt01060c
_journal_volume 50
_journal_year 2021
_chemical_formula_sum 'C36 H39 B Br2 N2'
_chemical_formula_weight 670.32
_space_group_crystal_system monoclinic
_space_group_IT_number 14
_space_group_name_Hall '-P 2yn'
_space_group_name_H-M_alt 'P 1 21/n 1'
_atom_sites_solution_hydrogens geom
_atom_sites_solution_primary dual
_audit_creation_method SHELXL-2014/7
_audit_update_record
;
2021-04-15 deposited with the CCDC.	2021-04-30 downloaded from the CCDC.
;
_cell_angle_alpha 90
_cell_angle_beta 99.056(5)
_cell_angle_gamma 90
_cell_formula_units_Z 4
_cell_length_a 14.0533(6)
_cell_length_b 13.0296(9)
_cell_length_c 18.3019(12)
_cell_measurement_reflns_used 1366
_cell_measurement_temperature 293(2)
_cell_measurement_theta_max 19.2030
_cell_measurement_theta_min 3.4710
_cell_volume 3309.5(3)
_computing_cell_refinement 'CrysAlisPro 1.171.38.41 (Rigaku OD, 2015)'
_computing_data_collection 'CrysAlisPro 1.171.38.41 (Rigaku OD, 2015)'
_computing_data_reduction 'CrysAlisPro 1.171.38.41 (Rigaku OD, 2015)'
_computing_molecular_graphics 'Olex2 (Dolomanov et al., 2009)'
_computing_publication_material 'Olex2 (Dolomanov et al., 2009)'
_computing_structure_refinement 'SHELXL-2014/7 (Sheldrick, 2014)'
_computing_structure_solution 'ShelXT (Sheldrick, 2015)'
_diffrn_ambient_temperature 293(2)
_diffrn_detector_area_resol_mean 16.2116
_diffrn_measured_fraction_theta_full 0.997
_diffrn_measured_fraction_theta_max 0.997
_diffrn_measurement_device_type 'SuperNova, Single source at offset/far, Eos'
_diffrn_measurement_method '\w scans'
_diffrn_radiation_type MoK\a
_diffrn_radiation_wavelength 0.71073
_diffrn_reflns_av_R_equivalents 0.1113
_diffrn_reflns_av_unetI/netI 0.1900
_diffrn_reflns_Laue_measured_fraction_full 0.997
_diffrn_reflns_Laue_measured_fraction_max 0.997
_diffrn_reflns_limit_h_max 15
_diffrn_reflns_limit_h_min -16
_diffrn_reflns_limit_k_max 10
_diffrn_reflns_limit_k_min -15
_diffrn_reflns_limit_l_max 21
_diffrn_reflns_limit_l_min -20
_diffrn_reflns_number 14690
_diffrn_reflns_point_group_measured_fraction_full 0.997
_diffrn_reflns_point_group_measured_fraction_max 0.997
_diffrn_reflns_theta_full 25.026
_diffrn_reflns_theta_max 25.026
_diffrn_reflns_theta_min 2.936
_diffrn_source 'micro-focus sealed X-ray tube'
_exptl_absorpt_coefficient_mu 2.476
_exptl_absorpt_correction_T_max 1.00000
_exptl_absorpt_correction_T_min 0.68235
_exptl_absorpt_correction_type multi-scan
_exptl_absorpt_process_details
;
CrysAlisPro 1.171.39.46 (Rigaku Oxford Diffraction, 2018)
Empirical absorption correction using spherical harmonics,
 implemented in SCALE3 ABSPACK scaling algorithm.
;
_exptl_crystal_colour red
_exptl_crystal_density_diffrn 1.345
_exptl_crystal_description plate
_exptl_crystal_F_000 1376
_exptl_crystal_size_max 0.140
_exptl_crystal_size_mid 0.130
_exptl_crystal_size_min 0.120
_refine_diff_density_max 0.538
_refine_diff_density_min -0.885
_refine_diff_density_rms 0.100
_refine_ls_extinction_method none
_refine_ls_goodness_of_fit_ref 1.034
_refine_ls_hydrogen_treatment constr
_refine_ls_matrix_type full
_refine_ls_number_parameters 388
_refine_ls_number_reflns 5831
_refine_ls_number_restraints 883
_refine_ls_restrained_S_all 1.005
_refine_ls_R_factor_all 0.1955
_refine_ls_R_factor_gt 0.0923
_refine_ls_shift/su_max 0.000
_refine_ls_shift/su_mean 0.000
_refine_ls_structure_factor_coef Fsqd
_refine_ls_weighting_details 'w=1/[\s^2^(Fo^2^)+(0.0963P)^2^] where P=(Fo^2^+2Fc^2^)/3'
_refine_ls_weighting_scheme calc
_refine_ls_wR_factor_gt 0.2072
_refine_ls_wR_factor_ref 0.2646
_reflns_Friedel_coverage 0.000
_reflns_number_gt 2657
_reflns_number_total 5831
_reflns_threshold_expression 'I > 2\s(I)'
_cod_data_source_file d1dt01060c2.cif
_cod_data_source_block P190702C1
_cod_depositor_comments 'Adding full bibliography for 7707295--7707297.cif.'
_cod_original_sg_symbol_H-M 'P 21/n'
_cod_database_code 7707295
_shelx_shelxl_version_number 2014/7
_shelx_space_group_comment
;
The symmetry employed for this shelxl refinement is uniquely defined
by the following loop, which should always be used as a source of
symmetry information in preference to the above space-group names.
They are only intended as comments.
;
_shelx_estimated_absorpt_t_min 0.723
_shelx_estimated_absorpt_t_max 0.755

loop_
_space_group_symop_operation_xyz
'x, y, z'
'-x+1/2, y+1/2, -z+1/2'
'-x, -y, -z'
'x-1/2, -y-1/2, z-1/2'

loop_
_atom_site_label
_atom_site_type_symbol
_atom_site_fract_x
_atom_site_fract_y
_atom_site_fract_z
_atom_site_U_iso_or_equiv
_atom_site_adp_type
_atom_site_occupancy
_atom_site_site_symmetry_order
_atom_site_calc_flag
_atom_site_refinement_flags_posn
_atom_site_refinement_flags_adp
_atom_site_refinement_flags_occupancy
_atom_site_disorder_assembly
_atom_site_disorder_group
Br1 Br 0.48306(6) 0.90736(9) 0.58394(6) 0.0525(4) Uani 1 1 d . . . . .
Br2 Br 0.01428(10) 0.31181(13) 0.44963(10) 0.0914(6) Uani 0.9 1 d . . P . .
Br2' Br -0.0458(10) 0.4484(16) 0.3264(10) 0.136(8) Uani 0.1 1 d . . P . .
N2 N 0.3709(4) 0.7130(6) 0.5813(3) 0.0274(17) Uani 1 1 d . . . . .
N1 N 0.3279(4) 0.8096(5) 0.4768(4) 0.0293(17) Uani 1 1 d . . . . .
C25 C 0.3118(6) 0.8901(8) 0.4202(5) 0.0370(19) Uani 1 1 d . U . . .
C11 C 0.1950(5) 0.6700(7) 0.4225(5) 0.0327(18) Uani 1 1 d . U . . .
C30 C 0.2602(6) 0.9777(8) 0.4323(5) 0.039(2) Uani 1 1 d . U . . .
C12 C 0.1781(6) 0.5780(7) 0.4595(5) 0.0368(19) Uani 1 1 d . U . . .
C1 C 0.2726(5) 0.7213(7) 0.4716(4) 0.0301(17) Uani 1 1 d . U . . .
C13 C 0.4084(6) 0.6772(8) 0.6549(5) 0.044(2) Uani 1 1 d . U . . .
C14 C 0.4968(6) 0.6252(8) 0.6676(5) 0.043(2) Uani 1 1 d . U . . .
C2 C 0.2981(5) 0.6629(8) 0.5331(5) 0.0355(19) Uani 1 1 d . U . . .
C29 C 0.2453(6) 1.0494(8) 0.3766(6) 0.048(2) Uani 1 1 d . U . . .
H29 H 0.2122 1.1093 0.3843 0.058 Uiso 1 1 calc R U . . .
C26 C 0.3474(6) 0.8723(7) 0.3524(5) 0.0341(19) Uani 1 1 d . U . . .
C7 C 0.1101(6) 0.5065(8) 0.4337(5) 0.040(2) Uani 1 1 d . U . . .
C34 C 0.4073(6) 0.7793(7) 0.3413(5) 0.042(2) Uani 1 1 d . U . . .
H34 H 0.3822 0.7219 0.3671 0.050 Uiso 1 1 calc R U . . .
C3 C 0.2407(6) 0.5698(8) 0.5292(5) 0.041(2) Uani 1 1 d . U . . .
C28 C 0.2781(6) 1.0358(8) 0.3088(5) 0.045(2) Uani 1 1 d . U . . .
H28 H 0.2658 1.0852 0.2718 0.054 Uiso 1 1 calc R U . . .
C22 C 0.5548(6) 0.6063(8) 0.6063(5) 0.050(2) Uani 1 1 d . U . . .
H22 H 0.5191 0.6361 0.5610 0.060 Uiso 1 1 calc R U . . .
C10 C 0.1406(6) 0.6896(8) 0.3546(5) 0.041(2) Uani 1 1 d . U . . .
H10 H 0.1510 0.7481 0.3279 0.049 Uiso 1 1 calc R U . . .
C27 C 0.3287(6) 0.9485(8) 0.2979(5) 0.040(2) Uani 1 1 d . U . . .
H27 H 0.3511 0.9396 0.2531 0.048 Uiso 1 1 calc R U . . .
C6 C 0.1048(6) 0.4190(8) 0.4788(6) 0.045(2) Uani 1 1 d . U . . .
H6A H 0.0604 0.3675 0.4629 0.054 Uiso 0.1 1 calc R U P . .
C8 C 0.0536(6) 0.5273(8) 0.3647(5) 0.048(2) Uani 1 1 d . U . . .
H8A H 0.0065 0.4808 0.3446 0.057 Uiso 0.9 1 calc R U P . .
C4 C 0.2324(6) 0.4843(8) 0.5712(5) 0.048(2) Uani 1 1 d . U . . .
H4 H 0.2720 0.4764 0.6166 0.057 Uiso 1 1 calc R U . . .
C31 C 0.2242(6) 0.9948(9) 0.5051(5) 0.051(2) Uani 1 1 d . U . . .
H31 H 0.2664 0.9562 0.5431 0.061 Uiso 1 1 calc R U . . .
C9 C 0.0676(6) 0.6170(8) 0.3265(5) 0.049(2) Uani 1 1 d . U . . .
H9 H 0.0285 0.6300 0.2815 0.059 Uiso 1 1 calc R U . . .
C18 C 0.3534(7) 0.6936(9) 0.7110(6) 0.058(2) Uani 1 1 d . U . . .
C35 C 0.5121(6) 0.7954(9) 0.3766(6) 0.056(3) Uani 1 1 d . U . . .
H35A H 0.5364 0.8568 0.3571 0.084 Uiso 1 1 calc R U . . .
H35B H 0.5500 0.7378 0.3656 0.084 Uiso 1 1 calc R U . . .
H35C H 0.5158 0.8019 0.4292 0.084 Uiso 1 1 calc R U . . .
C15 C 0.5266(7) 0.5896(9) 0.7374(6) 0.057(2) Uani 1 1 d . U . . .
H15 H 0.5841 0.5530 0.7471 0.068 Uiso 1 1 calc R U . . .
C5 C 0.1643(6) 0.4089(8) 0.5460(6) 0.052(2) Uani 1 1 d . U . . .
H5 H 0.1591 0.3511 0.5749 0.062 Uiso 1 1 calc R U . . .
C36 C 0.4018(7) 0.7476(9) 0.2596(5) 0.059(3) Uani 1 1 d . U . . .
H36A H 0.3356 0.7414 0.2372 0.088 Uiso 1 1 calc R U . . .
H36B H 0.4337 0.6828 0.2569 0.088 Uiso 1 1 calc R U . . .
H36C H 0.4328 0.7988 0.2338 0.088 Uiso 1 1 calc R U . . .
B1 B 0.3905(7) 0.8067(9) 0.5450(5) 0.036(3) Uani 1 1 d . . . . .
C19 C 0.2591(7) 0.7563(11) 0.6981(6) 0.069(3) Uani 1 1 d . U . . .
H19 H 0.2373 0.7579 0.6445 0.082 Uiso 1 1 calc R U . . .
C16 C 0.4756(8) 0.6056(9) 0.7929(6) 0.068(3) Uani 1 1 d . U . . .
H16 H 0.5003 0.5826 0.8403 0.082 Uiso 1 1 calc R U . . .
C17 C 0.3888(7) 0.6545(10) 0.7815(6) 0.068(3) Uani 1 1 d . U . . .
H17 H 0.3533 0.6619 0.8201 0.081 Uiso 1 1 calc R U . . .
C23 C 0.6528(7) 0.6606(10) 0.6219(6) 0.075(3) Uani 1 1 d . U . . .
H23A H 0.6432 0.7318 0.6322 0.112 Uiso 1 1 calc R U . . .
H23B H 0.6848 0.6547 0.5795 0.112 Uiso 1 1 calc R U . . .
H23C H 0.6916 0.6293 0.6639 0.112 Uiso 1 1 calc R U . . .
C33 C 0.2300(8) 1.1094(10) 0.5282(7) 0.083(3) Uani 1 1 d . U . . .
H33A H 0.2912 1.1370 0.5212 0.125 Uiso 1 1 calc R U . . .
H33B H 0.2229 1.1152 0.5794 0.125 Uiso 1 1 calc R U . . .
H33C H 0.1793 1.1470 0.4984 0.125 Uiso 1 1 calc R U . . .
C32 C 0.1227(7) 0.9536(10) 0.5025(6) 0.074(3) Uani 1 1 d . U . . .
H32A H 0.0804 0.9860 0.4629 0.110 Uiso 1 1 calc R U . . .
H32B H 0.1008 0.9680 0.5486 0.110 Uiso 1 1 calc R U . . .
H32C H 0.1225 0.8808 0.4945 0.110 Uiso 1 1 calc R U . . .
C24 C 0.5648(8) 0.4900(9) 0.5930(7) 0.081(3) Uani 1 1 d . U . . .
H24A H 0.5969 0.4580 0.6374 0.121 Uiso 1 1 calc R U . . .
H24B H 0.6016 0.4793 0.5537 0.121 Uiso 1 1 calc R U . . .
H24C H 0.5019 0.4603 0.5795 0.121 Uiso 1 1 calc R U . . .
C20 C 0.2774(9) 0.8632(12) 0.7221(7) 0.095(3) Uani 1 1 d . U . . .
H20A H 0.2172 0.8989 0.7197 0.143 Uiso 1 1 calc R U . . .
H20B H 0.3160 0.8964 0.6901 0.143 Uiso 1 1 calc R U . . .
H20C H 0.3109 0.8642 0.7720 0.143 Uiso 1 1 calc R U . . .
C21 C 0.1822(8) 0.7042(12) 0.7317(8) 0.105(4) Uani 1 1 d . U . . .
H21A H 0.1202 0.7259 0.7067 0.157 Uiso 1 1 calc R U . . .
H21B H 0.1886 0.7220 0.7831 0.157 Uiso 1 1 calc R U . . .
H21C H 0.1882 0.6312 0.7268 0.157 Uiso 1 1 calc R U . . .

loop_
_atom_site_aniso_label
_atom_site_aniso_U_11
_atom_site_aniso_U_22
_atom_site_aniso_U_33
_atom_site_aniso_U_23
_atom_site_aniso_U_13
_atom_site_aniso_U_12
Br1 0.0516(6) 0.0470(7) 0.0537(7) 0.0008(6) -0.0078(5) -0.0130(5)
Br2 0.0825(10) 0.0763(12) 0.1169(14) -0.0182(10) 0.0199(9) -0.0262(9)
Br2' 0.075(8) 0.19(2) 0.149(16) -0.115(15) 0.031(9) -0.062(11)
N2 0.030(4) 0.032(5) 0.020(4) 0.004(3) 0.003(3) -0.002(3)
N1 0.030(4) 0.033(5) 0.024(4) 0.006(3) 0.004(3) 0.002(3)
C25 0.036(4) 0.042(4) 0.033(4) -0.009(4) 0.006(3) -0.005(4)
C11 0.026(3) 0.042(4) 0.031(4) 0.000(4) 0.005(3) 0.007(3)
C30 0.037(4) 0.042(5) 0.036(4) -0.008(4) -0.001(4) 0.002(4)
C12 0.037(4) 0.040(5) 0.035(4) -0.004(4) 0.009(3) 0.001(4)
C1 0.032(3) 0.038(4) 0.023(4) 0.001(3) 0.011(3) 0.001(3)
C13 0.041(4) 0.055(5) 0.034(4) 0.006(4) 0.001(3) -0.006(4)
C14 0.044(4) 0.043(5) 0.038(4) 0.007(4) -0.003(4) 0.001(4)
C2 0.028(3) 0.051(4) 0.028(4) 0.001(4) 0.007(3) 0.000(4)
C29 0.042(4) 0.046(5) 0.054(5) -0.006(5) -0.006(4) 0.004(4)
C26 0.041(4) 0.030(4) 0.032(4) -0.001(4) 0.008(3) -0.008(4)
C7 0.036(4) 0.048(5) 0.039(4) -0.004(4) 0.013(4) -0.004(4)
C34 0.050(4) 0.031(5) 0.048(5) -0.006(4) 0.020(4) -0.003(4)
C3 0.039(4) 0.050(5) 0.036(4) 0.002(4) 0.010(4) 0.001(4)
C28 0.050(5) 0.039(5) 0.043(5) 0.007(5) -0.004(4) -0.009(4)
C22 0.045(4) 0.046(5) 0.053(5) 0.007(5) -0.006(4) 0.009(4)
C10 0.045(4) 0.050(5) 0.028(4) -0.001(4) 0.007(4) -0.001(4)
C27 0.045(4) 0.041(5) 0.036(4) 0.001(4) 0.011(4) -0.009(4)
C6 0.040(4) 0.048(5) 0.050(5) -0.004(4) 0.015(4) -0.006(4)
C8 0.039(4) 0.056(5) 0.047(5) -0.022(4) 0.006(4) -0.006(4)
C4 0.050(4) 0.051(5) 0.041(5) 0.003(4) 0.005(4) -0.007(4)
C31 0.045(4) 0.060(6) 0.044(5) -0.012(5) -0.003(4) 0.014(5)
C9 0.045(5) 0.059(6) 0.039(5) -0.012(5) -0.002(4) 0.001(5)
C18 0.049(4) 0.082(6) 0.042(5) 0.004(5) 0.005(4) -0.009(5)
C35 0.054(5) 0.063(6) 0.052(5) -0.009(5) 0.007(4) 0.013(5)
C15 0.054(5) 0.065(6) 0.046(5) 0.005(5) -0.007(4) 0.001(5)
C5 0.054(5) 0.051(6) 0.056(5) 0.010(5) 0.023(4) -0.011(5)
C36 0.069(5) 0.061(6) 0.051(6) -0.010(5) 0.021(5) 0.003(5)
B1 0.030(5) 0.061(9) 0.018(5) 0.000(5) 0.004(4) 0.006(5)
C19 0.057(5) 0.106(7) 0.047(5) -0.005(5) 0.017(5) 0.004(6)
C16 0.076(6) 0.078(6) 0.044(5) 0.017(5) -0.012(5) -0.010(5)
C17 0.066(5) 0.098(6) 0.040(5) 0.008(5) 0.014(4) -0.008(5)
C23 0.069(6) 0.073(7) 0.082(7) 0.012(6) 0.010(5) -0.001(6)
C33 0.091(6) 0.083(7) 0.074(6) -0.029(6) 0.005(6) 0.001(6)
C32 0.062(5) 0.102(7) 0.060(6) -0.019(6) 0.019(5) -0.002(5)
C24 0.088(6) 0.066(7) 0.085(7) 0.005(6) 0.006(6) 0.022(6)
C20 0.086(6) 0.122(8) 0.076(7) -0.004(7) 0.006(6) 0.024(7)
C21 0.078(6) 0.140(8) 0.098(7) 0.016(7) 0.021(6) 0.003(7)

loop_
_atom_type_symbol
_atom_type_description
_atom_type_scat_dispersion_real
_atom_type_scat_dispersion_imag
_atom_type_scat_source
C C 0.0033 0.0016 'International Tables Vol C Tables 4.2.6.8 and 6.1.1.4'
H H 0.0000 0.0000 'International Tables Vol C Tables 4.2.6.8 and 6.1.1.4'
B B 0.0013 0.0007 'International Tables Vol C Tables 4.2.6.8 and 6.1.1.4'
Br Br -0.2901 2.4595 'International Tables Vol C Tables 4.2.6.8 and 6.1.1.4'
N N 0.0061 0.0033 'International Tables Vol C Tables 4.2.6.8 and 6.1.1.4'

loop_
_geom_angle_atom_site_label_1
_geom_angle_atom_site_label_2
_geom_angle_atom_site_label_3
_geom_angle
_geom_angle_site_symmetry_1
_geom_angle_site_symmetry_3
_geom_angle_publ_flag
C2 N2 B1 106.2(7) . . ?
C2 N2 C13 124.0(7) . . ?
B1 N2 C13 129.6(7) . . ?
C1 N1 B1 107.7(7) . . ?
C1 N1 C25 121.6(6) . . ?
B1 N1 C25 130.5(8) . . ?
C30 C25 C26 122.4(9) . . ?
C30 C25 N1 120.1(8) . . ?
C26 C25 N1 117.5(8) . . ?
C10 C11 C12 118.6(8) . . ?
C10 C11 C1 136.5(9) . . ?
C12 C11 C1 105.0(7) . . ?
C29 C30 C25 117.5(9) . . ?
C29 C30 C31 121.3(9) . . ?
C25 C30 C31 121.1(9) . . ?
C7 C12 C11 125.0(9) . . ?
C7 C12 C3 123.7(9) . . ?
C11 C12 C3 111.3(8) . . ?
C2 C1 N1 109.7(7) . . ?
C2 C1 C11 109.1(8) . . ?
N1 C1 C11 141.2(8) . . ?
C18 C13 C14 122.0(9) . . ?
C18 C13 N2 118.3(8) . . ?
C14 C13 N2 119.7(8) . . ?
C15 C14 C13 117.1(9) . . ?
C15 C14 C22 121.3(9) . . ?
C13 C14 C22 121.6(8) . . ?
C1 C2 N2 109.3(8) . . ?
C1 C2 C3 110.8(8) . . ?
N2 C2 C3 139.8(8) . . ?
C30 C29 C28 122.6(10) . . ?
C30 C29 H29 118.7 . . ?
C28 C29 H29 118.7 . . ?
C27 C26 C25 116.8(9) . . ?
C27 C26 C34 121.3(8) . . ?
C25 C26 C34 121.8(8) . . ?
C12 C7 C8 116.3(9) . . ?
C12 C7 C6 116.5(9) . . ?
C8 C7 C6 127.1(9) . . ?
C26 C34 C35 110.7(8) . . ?
C26 C34 C36 113.7(8) . . ?
C35 C34 C36 110.2(7) . . ?
C26 C34 H34 107.3 . . ?
C35 C34 H34 107.3 . . ?
C36 C34 H34 107.3 . . ?
C4 C3 C12 117.7(9) . . ?
C4 C3 C2 138.4(9) . . ?
C12 C3 C2 103.9(8) . . ?
C27 C28 C29 118.9(9) . . ?
C27 C28 H28 120.5 . . ?
C29 C28 H28 120.5 . . ?
C14 C22 C23 111.2(9) . . ?
C14 C22 C24 110.5(9) . . ?
C23 C22 C24 112.4(9) . . ?
C14 C22 H22 107.5 . . ?
C23 C22 H22 107.5 . . ?
C24 C22 H22 107.5 . . ?
C11 C10 C9 117.9(9) . . ?
C11 C10 H10 121.1 . . ?
C9 C10 H10 121.1 . . ?
C28 C27 C26 121.8(9) . . ?
C28 C27 H27 119.1 . . ?
C26 C27 H27 119.1 . . ?
C5 C6 C7 121.0(9) . . ?
C5 C6 Br2 117.6(8) . . ?
C7 C6 Br2 121.4(7) . . ?
C5 C6 H6A 119.5 . . ?
C7 C6 H6A 119.5 . . ?
Br2 C6 H6A 2.0 . . ?
C9 C8 C7 120.6(9) . . ?
C9 C8 Br2' 116.6(11) . . ?
C7 C8 Br2' 122.5(11) . . ?
C9 C8 H8A 119.7 . . ?
C7 C8 H8A 119.7 . . ?
Br2' C8 H8A 6.0 . . ?
C3 C4 C5 120.1(9) . . ?
C3 C4 H4 120.0 . . ?
C5 C4 H4 120.0 . . ?
C30 C31 C32 111.3(8) . . ?
C30 C31 C33 111.9(9) . . ?
C32 C31 C33 110.9(9) . . ?
C30 C31 H31 107.5 . . ?
C32 C31 H31 107.5 . . ?
C33 C31 H31 107.5 . . ?
C8 C9 C10 121.6(9) . . ?
C8 C9 H9 119.2 . . ?
C10 C9 H9 119.2 . . ?
C13 C18 C17 117.7(10) . . ?
C13 C18 C19 122.0(9) . . ?
C17 C18 C19 120.2(10) . . ?
C34 C35 H35A 109.5 . . ?
C34 C35 H35B 109.5 . . ?
H35A C35 H35B 109.5 . . ?
C34 C35 H35C 109.5 . . ?
H35A C35 H35C 109.5 . . ?
H35B C35 H35C 109.5 . . ?
C16 C15 C14 122.2(10) . . ?
C16 C15 H15 118.9 . . ?
C14 C15 H15 118.9 . . ?
C6 C5 C4 121.0(10) . . ?
C6 C5 H5 119.5 . . ?
C4 C5 H5 119.5 . . ?
C34 C36 H36A 109.5 . . ?
C34 C36 H36B 109.5 . . ?
H36A C36 H36B 109.5 . . ?
C34 C36 H36C 109.5 . . ?
H36A C36 H36C 109.5 . . ?
H36B C36 H36C 109.5 . . ?
N1 B1 N2 107.1(8) . . ?
N1 B1 Br1 127.4(8) . . ?
N2 B1 Br1 125.5(6) . . ?
C20 C19 C21 114.4(11) . . ?
C20 C19 C18 110.5(10) . . ?
C21 C19 C18 111.0(11) . . ?
C20 C19 H19 106.9 . . ?
C21 C19 H19 106.9 . . ?
C18 C19 H19 106.9 . . ?
C15 C16 C17 121.7(10) . . ?
C15 C16 H16 119.1 . . ?
C17 C16 H16 119.1 . . ?
C16 C17 C18 119.3(10) . . ?
C16 C17 H17 120.4 . . ?
C18 C17 H17 120.4 . . ?
C22 C23 H23A 109.5 . . ?
C22 C23 H23B 109.5 . . ?
H23A C23 H23B 109.5 . . ?
C22 C23 H23C 109.5 . . ?
H23A C23 H23C 109.5 . . ?
H23B C23 H23C 109.5 . . ?
C31 C33 H33A 109.5 . . ?
C31 C33 H33B 109.5 . . ?
H33A C33 H33B 109.5 . . ?
C31 C33 H33C 109.5 . . ?
H33A C33 H33C 109.5 . . ?
H33B C33 H33C 109.5 . . ?
C31 C32 H32A 109.5 . . ?
C31 C32 H32B 109.5 . . ?
H32A C32 H32B 109.5 . . ?
C31 C32 H32C 109.5 . . ?
H32A C32 H32C 109.5 . . ?
H32B C32 H32C 109.5 . . ?
C22 C24 H24A 109.5 . . ?
C22 C24 H24B 109.5 . . ?
H24A C24 H24B 109.5 . . ?
C22 C24 H24C 109.5 . . ?
H24A C24 H24C 109.5 . . ?
H24B C24 H24C 109.5 . . ?
C19 C20 H20A 109.5 . . ?
C19 C20 H20B 109.5 . . ?
H20A C20 H20B 109.5 . . ?
C19 C20 H20C 109.5 . . ?
H20A C20 H20C 109.5 . . ?
H20B C20 H20C 109.5 . . ?
C19 C21 H21A 109.5 . . ?
C19 C21 H21B 109.5 . . ?
H21A C21 H21B 109.5 . . ?
C19 C21 H21C 109.5 . . ?
H21A C21 H21C 109.5 . . ?
H21B C21 H21C 109.5 . . ?

loop_
_geom_bond_atom_site_label_1
_geom_bond_atom_site_label_2
_geom_bond_distance
_geom_bond_site_symmetry_2
_geom_bond_publ_flag
Br1 B1 1.904(11) . ?
Br2 C6 1.908(10) . ?
Br2' C8 1.787(15) . ?
N2 C2 1.403(10) . ?
N2 B1 1.437(13) . ?
N2 C13 1.443(10) . ?
N1 C1 1.383(10) . ?
N1 B1 1.410(11) . ?
N1 C25 1.467(11) . ?
C25 C30 1.389(12) . ?
C25 C26 1.428(11) . ?
C11 C10 1.375(11) . ?
C11 C12 1.416(12) . ?
C11 C1 1.462(11) . ?
C30 C29 1.374(13) . ?
C30 C31 1.513(13) . ?
C12 C7 1.364(12) . ?
C12 C3 1.436(12) . ?
C1 C2 1.359(11) . ?
C13 C18 1.396(13) . ?
C13 C14 1.402(12) . ?
C14 C15 1.362(13) . ?
C14 C22 1.508(13) . ?
C2 C3 1.452(13) . ?
C29 C28 1.402(13) . ?
C29 H29 0.9300 . ?
C26 C27 1.402(12) . ?
C26 C34 1.508(12) . ?
C7 C8 1.408(12) . ?
C7 C6 1.416(13) . ?
C34 C35 1.526(12) . ?
C34 C36 1.541(12) . ?
C34 H34 0.9800 . ?
C3 C4 1.369(13) . ?
C28 C27 1.373(13) . ?
C28 H28 0.9300 . ?
C22 C23 1.534(13) . ?
C22 C24 1.545(14) . ?
C22 H22 0.9800 . ?
C10 C9 1.431(12) . ?
C10 H10 0.9300 . ?
C27 H27 0.9300 . ?
C6 C5 1.380(13) . ?
C6 H6A 0.9300 . ?
C8 C9 1.391(14) . ?
C8 H8A 0.9300 . ?
C4 C5 1.398(13) . ?
C4 H4 0.9300 . ?
C31 C32 1.519(13) . ?
C31 C33 1.551(15) . ?
C31 H31 0.9800 . ?
C9 H9 0.9300 . ?
C18 C17 1.404(13) . ?
C18 C19 1.543(14) . ?
C35 H35A 0.9600 . ?
C35 H35B 0.9600 . ?
C35 H35C 0.9600 . ?
C15 C16 1.349(14) . ?
C15 H15 0.9300 . ?
C5 H5 0.9300 . ?
C36 H36A 0.9600 . ?
C36 H36B 0.9600 . ?
C36 H36C 0.9600 . ?
C19 C20 1.472(17) . ?
C19 C21 1.488(15) . ?
C19 H19 0.9800 . ?
C16 C17 1.364(14) . ?
C16 H16 0.9300 . ?
C17 H17 0.9300 . ?
C23 H23A 0.9600 . ?
C23 H23B 0.9600 . ?
C23 H23C 0.9600 . ?
C33 H33A 0.9600 . ?
C33 H33B 0.9600 . ?
C33 H33C 0.9600 . ?
C32 H32A 0.9600 . ?
C32 H32B 0.9600 . ?
C32 H32C 0.9600 . ?
C24 H24A 0.9600 . ?
C24 H24B 0.9600 . ?
C24 H24C 0.9600 . ?
C20 H20A 0.9600 . ?
C20 H20B 0.9600 . ?
C20 H20C 0.9600 . ?
C21 H21A 0.9600 . ?
C21 H21B 0.9600 . ?
C21 H21C 0.9600 . ?
